data_2009564
loop_
_publ_author_name
'Wildner, M.'

_publ_section_title
;
 Structure of K~2~Co~2~(SeO~3~)~3~
;
_journal_issue 3
_journal_name_full 'Acta Crystallographica Section C'
_journal_page_first 336
_journal_page_last 338
_journal_paper_doi 10.1107/S0108270193008479
_journal_volume 50
_journal_year 1994
_chemical_formula_moiety 'Co2 K2 O9 Se3'
_chemical_formula_sum 'Co2 K2 O9 Se3'
_chemical_formula_weight 576.94
_symmetry_cell_setting hexagonal
_symmetry_space_group_name_Hall '-P 6c 2c'
_symmetry_space_group_name_H-M 'P 63/m m c'
_atom_type_scat_source IntTabIV
_cell_angle_alpha 90.
_cell_angle_beta 90.
_cell_angle_gamma 120.
_cell_formula_units_Z 2
_cell_length_a 5.4860(10)
_cell_length_b 5.4860(10)
_cell_length_c 17.574(3)
_cell_measurement_reflns_used 52
_cell_measurement_temperature 295
_cell_measurement_theta_max 22
_cell_measurement_theta_min 15
_cell_volume 458.05(14)
_diffrn_measurement_device 'Stoe AED2 four-circle'
_diffrn_measurement_method 2\q-\w
_diffrn_radiation_type MoK\a
_diffrn_radiation_wavelength 0.71073
_diffrn_reflns_av_R_equivalents 0.063
_diffrn_reflns_limit_h_max 9
_diffrn_reflns_limit_h_min -9
_diffrn_reflns_limit_k_max 9
_diffrn_reflns_limit_k_min 0
_diffrn_reflns_limit_l_max 28
_diffrn_reflns_limit_l_min -28
_diffrn_reflns_number 4366
_diffrn_reflns_theta_max 35
_diffrn_standards_decay_% +-0.6
_diffrn_standards_interval_time 120
_diffrn_standards_number 3
_exptl_absorpt_coefficient_mu 16.01
_exptl_absorpt_correction_T_max 0.113
_exptl_absorpt_correction_T_min 0.054
_exptl_absorpt_correction_type empirical
_exptl_crystal_colour pink
_exptl_crystal_density_diffrn 4.183
_exptl_crystal_description 'forms {0001},{0-1-12}'
_exptl_crystal_size_max 0.18
_exptl_crystal_size_mid 0.18
_exptl_crystal_size_min 0.12
_refine_diff_density_max 0.72
_refine_diff_density_min -1.09
_refine_ls_extinction_coef 6.8E-5(3)
_refine_ls_extinction_method 'Zachariasen (1967)'
_refine_ls_goodness_of_fit_obs 4.12
_refine_ls_number_parameters 24
_refine_ls_number_reflns 394
_refine_ls_R_factor_obs 0.038
_refine_ls_shift/esd_max <0.001
_refine_ls_structure_factor_coef F
_refine_ls_weighting_details 'w = [\s(F~o~)]^-2^'
_refine_ls_weighting_scheme calc
_refine_ls_wR_factor_obs 0.034
_reflns_number_observed 394
_reflns_number_total 434
_reflns_observed_criterion F~o~>3\s(F~o~)
_cod_data_source_file sh1067.cif
_cod_data_source_block sh1067_structure_1_of_1
_cod_depositor_comments
;
The following automatic conversions were performed:

'_refine_ls_weighting_scheme' value '[\s(F~o~)]^-2^' was changed to
'calc'. New tag '_refine_ls_weighting_details' was created. The value
of the new tag was set to 'w = [\s(F~o~)]^-2^'.

Automatic conversion script
Id: cif_fix_values 3143 2015-03-26 13:38:13Z robertas 
;
_cod_original_cell_volume 458.1(3)
_cod_database_code 2009564

loop_
_atom_site_label
_atom_site_fract_x
_atom_site_fract_y
_atom_site_fract_z
_atom_site_U_iso_or_equiv
K .3333 .6666 .03494(10) .0255(5)
Co .3333 .6666 .66586(5) .0145(3)
Se1 .0 .0 .13913(3) .0129(2)
Se2 .3333 .6666 .21480(6) .0116(3)
O1 .1599 -.1599(3) .5958(2) .0180(10)
O2 .4969(4) -.4969(4) .25 .0185(14)

loop_
_geom_angle_atom_site_label_1
_geom_angle_atom_site_label_2
_geom_angle_atom_site_label_3
_geom_angle
_geom_angle_publ_flag
O1 Co O1 87.90(10) yes
O2 Co O2 79.30(10) yes
O1 Co O2 96.30(10) yes
O1 Sel O1 101.50(10) yes
O2 Se2 O2 107.1(2) yes

loop_
_geom_bond_atom_site_label_1
_geom_bond_atom_site_label_2
_geom_bond_distance
_geom_bond_publ_flag
K O1 2.828(2) yes
K O1 2.9450(10) yes
Co O1 2.057(2) yes
Co O2 2.1880(10) yes
Sel O1 1.6990(10) yes
Se2 O2 1.673(2) yes
O1 O1 2.631(3) yes
O1 O1 2.855(3) yes
O1 O1 3.695(5) yes
O1 O1 2.855(3) yes
O2 O2 2.794(5) yes
O1 O2 3.162(3) yes
O1 O1 2.631(3) yes
O2 O2 2.692(5) yes
